data_1548564
loop_
_publ_author_name
'Xu, Wei'
'Fu, Yanyan'
'Liu, Huan'
'He, Qingguo'
'Cao, Huimin'
'Cheng, Jiangong'

_publ_section_title
;
 Attogram &quot;Meth&quot; Detection Enabled by Selective Organic Crystal
 Disaggregation via Directed Crystal Level Interactions.
;
_journal_issue 2
_journal_name_full 'Analytical chemistry'
_journal_page_first 1402
_journal_page_last 1407
_journal_paper_doi 10.1021/acs.analchem.7b04783
_journal_volume 90
_journal_year 2018
_chemical_formula_moiety 'C17 H12 O'
_chemical_formula_sum 'C17 H12 O'
_chemical_formula_weight 232.27
_space_group_crystal_system monoclinic
_space_group_IT_number 14
_space_group_name_Hall '-P 2ybc'
_space_group_name_H-M_alt 'P 1 21/c 1'
_symmetry_space_group_name_Hall '-P 2ybc'
_symmetry_space_group_name_H-M 'P 1 21/c 1'
_atom_sites_solution_hydrogens mixed
_atom_sites_solution_primary dual
_audit_creation_date 2017-02-22
_audit_creation_method
;
Olex2 1.2
(compiled 2016.11.30 svn.r3356 for OlexSys, GUI svn.r5292)
;
_cell_angle_alpha 90
_cell_angle_beta 92.118(2)
_cell_angle_gamma 90
_cell_formula_units_Z 8
_cell_length_a 20.011(2)
_cell_length_b 8.9570(10)
_cell_length_c 13.2256(14)
_cell_measurement_reflns_used 3126
_cell_measurement_temperature 296
_cell_measurement_theta_max 26.553
_cell_measurement_theta_min 2.49
_cell_volume 2368.9(4)
_computing_cell_refinement 'SAINT v7.68A (Bruker, 2009)'
_computing_data_reduction 'SAINT v7.68A (Bruker, 2009)'
_computing_molecular_graphics 'Olex2 (Dolomanov et al., 2009)'
_computing_publication_material 'Olex2 (Dolomanov et al., 2009)'
_computing_structure_refinement 'ShelXL (Sheldrick, 2015)'
_computing_structure_solution 'ShelXT (Sheldrick, 2015)'
_diffrn_ambient_temperature 296.15
_diffrn_measured_fraction_theta_full 1.000
_diffrn_measured_fraction_theta_max 0.997
_diffrn_measurement_device_type 'Bruker APEX-II CCD'
_diffrn_measurement_method '\f and \w scans'
_diffrn_radiation_monochromator graphite
_diffrn_radiation_type MoK\a
_diffrn_radiation_wavelength 0.71073
_diffrn_reflns_av_R_equivalents 0.0451
_diffrn_reflns_av_unetI/netI 0.0833
_diffrn_reflns_Laue_measured_fraction_full 1.000
_diffrn_reflns_Laue_measured_fraction_max 0.997
_diffrn_reflns_limit_h_max 28
_diffrn_reflns_limit_h_min -28
_diffrn_reflns_limit_k_max 12
_diffrn_reflns_limit_k_min -12
_diffrn_reflns_limit_l_max 16
_diffrn_reflns_limit_l_min -18
_diffrn_reflns_number 23438
_diffrn_reflns_point_group_measured_fraction_full 1.000
_diffrn_reflns_point_group_measured_fraction_max 0.997
_diffrn_reflns_theta_full 25.242
_diffrn_reflns_theta_max 30.598
_diffrn_reflns_theta_min 2.037
_diffrn_standards_number 0
_exptl_absorpt_coefficient_mu 0.080
_exptl_absorpt_correction_T_max 0.7461
_exptl_absorpt_correction_T_min 0.6275
_exptl_absorpt_correction_type multi-scan
_exptl_absorpt_process_details
'SADABS-2008/1 (Bruker,2008) was used for absorption correction. wR2(int) was 0.0663 before and 0.0489 after correction. The Ratio of minimum to maximum transmission is 0.8410. The \l/2 correction factor is 0.0015.'
_exptl_crystal_colour colourless
_exptl_crystal_density_diffrn 1.302
_exptl_crystal_description block
_exptl_crystal_F_000 976
_exptl_crystal_size_max 0.33
_exptl_crystal_size_mid 0.3
_exptl_crystal_size_min 0.25
_refine_diff_density_max 0.215
_refine_diff_density_min -0.212
_refine_diff_density_rms 0.050
_refine_ls_extinction_method none
_refine_ls_goodness_of_fit_ref 0.952
_refine_ls_hydrogen_treatment mixed
_refine_ls_matrix_type full
_refine_ls_number_parameters 330
_refine_ls_number_reflns 7257
_refine_ls_number_restraints 0
_refine_ls_restrained_S_all 0.952
_refine_ls_R_factor_all 0.1612
_refine_ls_R_factor_gt 0.0687
_refine_ls_shift/su_max 0.002
_refine_ls_shift/su_mean 0.000
_refine_ls_structure_factor_coef Fsqd
_refine_ls_weighting_details 'w=1/[\s^2^(Fo^2^)+(0.1377P)^2^] where P=(Fo^2^+2Fc^2^)/3'
_refine_ls_weighting_scheme calc
_refine_ls_wR_factor_gt 0.1874
_refine_ls_wR_factor_ref 0.2684
_reflns_Friedel_coverage 0.000
_reflns_number_gt 2889
_reflns_number_total 7257
_reflns_threshold_expression 'I > 2\s(I)'
_cod_data_source_file ac7b04783_si_002.cif
_cod_data_source_block dm17104
_cod_depositor_comments 'Adding full bibliography for 1548564.cif.'
_cod_database_code 1548564
_shelx_shelxl_version_number 2016/6
_shelx_space_group_comment
;
The symmetry employed for this shelxl refinement is uniquely defined
by the following loop, which should always be used as a source of
symmetry information in preference to the above space-group names.
They are only intended as comments.
;
_shelx_estimated_absorpt_t_max 0.980
_shelx_estimated_absorpt_t_min 0.974
_olex2_refinement_description
;
1. Fixed Uiso
 At 1.2 times of:
  All C(H) groups, All C(H,H) groups
 At 1.5 times of:
  All O(H) groups
2.a Secondary CH2 refined with riding coordinates:
 C1(H1A,H1B), C18(H18A,H18B)
2.b Aromatic/amide H refined with riding coordinates:
 C4(H4), C5(H5), C7(H7), C8(H8), C9(H9), C11(H11), C12(H12), C16(H16),
 C17(H17), C21(H21), C22(H22), C24(H24), C25(H25), C26(H26), C28(H28), C29(H29),
  C33(H33), C34(H34)
2.c Idealised tetrahedral OH refined as rotating group:
 O2(H2)
;
_olex2_submission_special_instructions 'No special instructions were received'

loop_
_space_group_symop_operation_xyz
'x, y, z'
'-x, y+1/2, -z+1/2'
'-x, -y, -z'
'x, -y-1/2, z-1/2'

loop_
_atom_site_label
_atom_site_type_symbol
_atom_site_fract_x
_atom_site_fract_y
_atom_site_fract_z
_atom_site_U_iso_or_equiv
_atom_site_adp_type
_atom_site_occupancy
_atom_site_site_symmetry_order
_atom_site_calc_flag
_atom_site_refinement_flags_posn
O1 O 0.48133(9) 0.7615(2) 0.65932(14) 0.0800(6) Uani 1 1 d .
C1 C 0.46964(13) 0.7926(3) 0.55484(18) 0.0828(8) Uani 1 1 d .
H1A H 0.510526 0.776019 0.519289 0.099 Uiso 1 1 calc R
H1B H 0.457333 0.896764 0.546588 0.099 Uiso 1 1 calc R
C2 C 0.41548(12) 0.6968(3) 0.50943(16) 0.0611(6) Uani 1 1 d .
C3 C 0.34830(11) 0.7132(2) 0.53523(13) 0.0501(5) Uani 1 1 d .
C4 C 0.32692(13) 0.8163(2) 0.61037(15) 0.0609(6) Uani 1 1 d .
H4 H 0.358739 0.874902 0.644587 0.073 Uiso 1 1 calc R
C5 C 0.26256(13) 0.8307(2) 0.63284(15) 0.0643(6) Uani 1 1 d .
H5 H 0.251079 0.898380 0.682623 0.077 Uiso 1 1 calc R
C6 C 0.21097(11) 0.7452(2) 0.58260(15) 0.0579(5) Uani 1 1 d .
C7 C 0.14375(14) 0.7610(3) 0.60365(19) 0.0783(7) Uani 1 1 d .
H7 H 0.131180 0.828378 0.652971 0.094 Uiso 1 1 calc R
C8 C 0.09572(14) 0.6781(4) 0.5523(2) 0.0895(9) Uani 1 1 d .
H8 H 0.050962 0.690416 0.566980 0.107 Uiso 1 1 calc R
C9 C 0.11312(14) 0.5769(3) 0.4792(2) 0.0837(8) Uani 1 1 d .
H9 H 0.079800 0.522034 0.445367 0.100 Uiso 1 1 calc R
C10 C 0.17981(12) 0.5552(2) 0.45505(16) 0.0629(6) Uani 1 1 d .
C11 C 0.20084(16) 0.4499(3) 0.38027(17) 0.0763(8) Uani 1 1 d .
H11 H 0.168958 0.391818 0.345685 0.092 Uiso 1 1 calc R
C12 C 0.26513(15) 0.4342(3) 0.35983(16) 0.0713(7) Uani 1 1 d .
H12 H 0.276898 0.364653 0.311385 0.086 Uiso 1 1 calc R
C13 C 0.31674(12) 0.5203(2) 0.40964(13) 0.0560(5) Uani 1 1 d .
C14 C 0.29812(10) 0.6252(2) 0.48480(12) 0.0459(5) Uani 1 1 d .
C15 C 0.22976(10) 0.6413(2) 0.50762(13) 0.0497(5) Uani 1 1 d .
C16 C 0.38320(14) 0.5064(3) 0.38730(16) 0.0708(7) Uani 1 1 d .
H16 H 0.395659 0.437615 0.338796 0.085 Uiso 1 1 calc R
C17 C 0.43125(13) 0.5926(3) 0.43563(18) 0.0733(7) Uani 1 1 d .
H17 H 0.475656 0.581181 0.418687 0.088 Uiso 1 1 calc R
O2 O 0.45958(8) 0.5216(2) 0.77738(15) 0.0891(6) Uani 1 1 d .
H2 H 0.467967 0.577991 0.730668 0.134 Uiso 1 1 calc GR
C18 C 0.39188(12) 0.5369(3) 0.80110(18) 0.0708(6) Uani 1 1 d .
H18A H 0.379360 0.641099 0.794091 0.085 Uiso 1 1 calc R
H18B H 0.387062 0.509343 0.871390 0.085 Uiso 1 1 calc R
C19 C 0.34400(11) 0.4441(2) 0.73646(14) 0.0531(5) Uani 1 1 d .
C20 C 0.27513(10) 0.45453(19) 0.75000(13) 0.0474(5) Uani 1 1 d .
C21 C 0.24668(12) 0.5523(2) 0.82338(14) 0.0575(5) Uani 1 1 d .
H21 H 0.274833 0.613682 0.862401 0.069 Uiso 1 1 calc R
C22 C 0.18073(13) 0.5570(3) 0.83689(16) 0.0678(6) Uani 1 1 d .
H22 H 0.164387 0.621803 0.885058 0.081 Uiso 1 1 calc R
C23 C 0.13486(12) 0.4659(3) 0.77978(18) 0.0694(6) Uani 1 1 d .
C24 C 0.06616(16) 0.4678(4) 0.7939(3) 0.1033(10) Uani 1 1 d .
H24 H 0.048636 0.528511 0.843449 0.124 Uiso 1 1 calc R
C25 C 0.02389(18) 0.3787(6) 0.7338(4) 0.1337(17) Uani 1 1 d .
H25 H -0.021865 0.380333 0.743783 0.160 Uiso 1 1 calc R
C26 C 0.0484(2) 0.2889(5) 0.6604(3) 0.1230(14) Uani 1 1 d .
H26 H 0.018852 0.232266 0.620298 0.148 Uiso 1 1 calc R
C27 C 0.11659(15) 0.2804(3) 0.6444(2) 0.0824(8) Uani 1 1 d .
C28 C 0.1444(2) 0.1848(3) 0.5695(2) 0.0946(10) Uani 1 1 d .
H28 H 0.116015 0.125730 0.529128 0.113 Uiso 1 1 calc R
C29 C 0.20923(19) 0.1794(3) 0.55682(18) 0.0871(9) Uani 1 1 d .
H29 H 0.225426 0.115884 0.507763 0.104 Uiso 1 1 calc R
C30 C 0.25591(14) 0.2680(2) 0.61609(14) 0.0608(6) Uani 1 1 d .
C31 C 0.23032(11) 0.3649(2) 0.69017(13) 0.0495(5) Uani 1 1 d .
C32 C 0.16087(12) 0.3703(2) 0.70491(16) 0.0598(6) Uani 1 1 d .
C33 C 0.32460(15) 0.2614(3) 0.60503(16) 0.0717(7) Uani 1 1 d .
H33 H 0.341829 0.198006 0.556788 0.086 Uiso 1 1 calc R
C34 C 0.36766(13) 0.3473(3) 0.66435(16) 0.0676(6) Uani 1 1 d .
H34 H 0.413471 0.340107 0.655799 0.081 Uiso 1 1 calc R
H1 H 0.4965(14) 0.832(3) 0.688(2) 0.094(10) Uiso 1 1 d .

loop_
_atom_site_aniso_label
_atom_site_aniso_U_11
_atom_site_aniso_U_22
_atom_site_aniso_U_33
_atom_site_aniso_U_23
_atom_site_aniso_U_13
_atom_site_aniso_U_12
O1 0.0839(13) 0.0782(12) 0.0762(12) 0.0096(10) -0.0199(9) -0.0197(10)
C1 0.0754(17) 0.0913(18) 0.0810(17) 0.0199(15) -0.0055(13) -0.0227(14)
C2 0.0661(15) 0.0621(13) 0.0546(11) 0.0140(10) -0.0034(10) -0.0059(11)
C3 0.0649(13) 0.0418(10) 0.0431(10) 0.0063(8) -0.0069(9) -0.0008(9)
C4 0.0831(17) 0.0442(11) 0.0540(11) -0.0047(9) -0.0150(11) 0.0002(11)
C5 0.0908(18) 0.0514(12) 0.0501(11) -0.0072(10) -0.0035(11) 0.0151(12)
C6 0.0676(15) 0.0552(12) 0.0508(11) 0.0119(9) 0.0006(10) 0.0103(10)
C7 0.0821(19) 0.0829(18) 0.0707(15) 0.0195(13) 0.0135(13) 0.0178(15)
C8 0.0668(18) 0.106(2) 0.095(2) 0.0364(19) 0.0050(15) 0.0051(16)
C9 0.0768(19) 0.0873(19) 0.0853(18) 0.0312(16) -0.0203(14) -0.0193(15)
C10 0.0711(15) 0.0597(13) 0.0565(12) 0.0185(10) -0.0159(11) -0.0116(11)
C11 0.112(2) 0.0576(14) 0.0569(13) 0.0028(11) -0.0265(14) -0.0246(14)
C12 0.113(2) 0.0533(13) 0.0463(11) -0.0065(10) -0.0083(12) -0.0051(13)
C13 0.0843(16) 0.0457(11) 0.0378(10) 0.0048(8) -0.0030(10) 0.0041(11)
C14 0.0635(12) 0.0394(9) 0.0344(9) 0.0046(7) -0.0045(8) 0.0015(9)
C15 0.0633(13) 0.0430(10) 0.0423(10) 0.0083(8) -0.0074(9) -0.0001(9)
C16 0.0941(19) 0.0683(15) 0.0504(12) -0.0025(11) 0.0093(12) 0.0151(14)
C17 0.0760(16) 0.0844(17) 0.0605(13) 0.0112(13) 0.0146(12) 0.0089(14)
O2 0.0637(11) 0.0831(13) 0.1200(16) 0.0300(11) -0.0030(9) -0.0007(9)
C18 0.0675(16) 0.0685(15) 0.0758(15) 0.0076(12) -0.0066(12) -0.0015(12)
C19 0.0666(14) 0.0461(11) 0.0464(10) 0.0092(8) 0.0012(9) 0.0043(10)
C20 0.0663(13) 0.0379(9) 0.0377(9) 0.0050(7) -0.0024(8) 0.0038(9)
C21 0.0773(16) 0.0498(11) 0.0451(10) -0.0028(9) -0.0018(10) 0.0063(10)
C22 0.0883(18) 0.0630(14) 0.0526(12) 0.0020(10) 0.0085(11) 0.0214(13)
C23 0.0640(15) 0.0743(16) 0.0700(14) 0.0245(13) 0.0036(12) 0.0096(13)
C24 0.078(2) 0.125(3) 0.107(2) 0.039(2) 0.0127(17) 0.0187(19)
C25 0.065(2) 0.192(5) 0.143(3) 0.069(3) -0.002(2) -0.019(3)
C26 0.098(3) 0.136(3) 0.133(3) 0.058(3) -0.035(2) -0.050(2)
C27 0.087(2) 0.0711(16) 0.0873(18) 0.0284(15) -0.0258(14) -0.0213(14)
C28 0.133(3) 0.0607(16) 0.0860(19) 0.0062(14) -0.0439(19) -0.0274(18)
C29 0.152(3) 0.0480(13) 0.0589(14) -0.0050(11) -0.0279(16) -0.0045(16)
C30 0.1021(19) 0.0385(10) 0.0410(10) 0.0022(8) -0.0086(10) 0.0005(11)
C31 0.0719(14) 0.0373(9) 0.0385(9) 0.0057(7) -0.0069(9) 0.0013(9)
C32 0.0724(15) 0.0490(12) 0.0570(12) 0.0165(10) -0.0116(10) -0.0048(11)
C33 0.114(2) 0.0547(13) 0.0468(11) -0.0016(10) 0.0117(12) 0.0176(14)
C34 0.0785(16) 0.0647(14) 0.0603(13) 0.0111(11) 0.0140(11) 0.0150(12)

loop_
_atom_type_symbol
_atom_type_description
_atom_type_scat_dispersion_real
_atom_type_scat_dispersion_imag
_atom_type_scat_source
C C 0.0033 0.0016 'International Tables Vol C Tables 4.2.6.8 and 6.1.1.4'
H H 0.0000 0.0000 'International Tables Vol C Tables 4.2.6.8 and 6.1.1.4'
O O 0.0106 0.0060 'International Tables Vol C Tables 4.2.6.8 and 6.1.1.4'

loop_
_geom_angle_atom_site_label_1
_geom_angle_atom_site_label_2
_geom_angle_atom_site_label_3
_geom_angle
C1 O1 H1 111(2)
O1 C1 H1A 109.3
O1 C1 H1B 109.3
O1 C1 C2 111.72(19)
H1A C1 H1B 107.9
C2 C1 H1A 109.3
C2 C1 H1B 109.3
C3 C2 C1 122.0(2)
C17 C2 C1 119.1(2)
C17 C2 C3 118.8(2)
C2 C3 C4 123.21(19)
C2 C3 C14 119.50(18)
C14 C3 C4 117.3(2)
C3 C4 H4 119.0
C5 C4 C3 122.0(2)
C5 C4 H4 119.0
C4 C5 H5 119.0
C4 C5 C6 122.0(2)
C6 C5 H5 119.0
C7 C6 C5 122.7(2)
C7 C6 C15 119.3(2)
C15 C6 C5 118.0(2)
C6 C7 H7 119.7
C8 C7 C6 120.7(3)
C8 C7 H7 119.7
C7 C8 H8 119.6
C7 C8 C9 120.8(3)
C9 C8 H8 119.6
C8 C9 H9 119.3
C8 C9 C10 121.3(2)
C10 C9 H9 119.3
C9 C10 C11 123.6(2)
C9 C10 C15 118.2(2)
C15 C10 C11 118.2(2)
C10 C11 H11 119.4
C12 C11 C10 121.1(2)
C12 C11 H11 119.4
C11 C12 H12 118.8
C11 C12 C13 122.4(2)
C13 C12 H12 118.8
C14 C13 C12 118.2(2)
C16 C13 C12 122.6(2)
C16 C13 C14 119.2(2)
C3 C14 C13 119.57(19)
C15 C14 C3 120.85(17)
C15 C14 C13 119.59(18)
C6 C15 C10 119.8(2)
C14 C15 C6 119.81(18)
C14 C15 C10 120.40(18)
C13 C16 H16 119.5
C17 C16 C13 120.9(2)
C17 C16 H16 119.5
C2 C17 H17 119.0
C16 C17 C2 122.0(2)
C16 C17 H17 119.0
C18 O2 H2 109.5
O2 C18 H18A 108.6
O2 C18 H18B 108.6
O2 C18 C19 114.6(2)
H18A C18 H18B 107.6
C19 C18 H18A 108.6
C19 C18 H18B 108.6
C20 C19 C18 119.89(18)
C34 C19 C18 120.6(2)
C34 C19 C20 119.5(2)
C19 C20 C21 122.86(18)
C19 C20 C31 119.67(17)
C31 C20 C21 117.47(19)
C20 C21 H21 119.1
C22 C21 C20 121.7(2)
C22 C21 H21 119.1
C21 C22 H22 119.0
C21 C22 C23 122.0(2)
C23 C22 H22 119.0
C24 C23 C22 122.8(3)
C24 C23 C32 119.2(3)
C32 C23 C22 118.0(2)
C23 C24 H24 120.1
C25 C24 C23 119.9(3)
C25 C24 H24 120.1
C24 C25 H25 119.4
C26 C25 C24 121.2(3)
C26 C25 H25 119.4
C25 C26 H26 119.3
C25 C26 C27 121.4(4)
C27 C26 H26 119.3
C26 C27 C28 123.0(3)
C26 C27 C32 118.6(3)
C32 C27 C28 118.4(3)
C27 C28 H28 119.4
C29 C28 C27 121.2(2)
C29 C28 H28 119.4
C28 C29 H29 118.8
C28 C29 C30 122.3(3)
C30 C29 H29 118.8
C31 C30 C29 118.1(3)
C33 C30 C29 123.1(2)
C33 C30 C31 118.84(19)
C30 C31 C20 119.6(2)
C32 C31 C20 120.53(18)
C32 C31 C30 119.90(19)
C27 C32 C23 119.8(2)
C31 C32 C23 120.27(19)
C31 C32 C27 120.0(2)
C30 C33 H33 119.4
C34 C33 C30 121.1(2)
C34 C33 H33 119.4
C19 C34 H34 119.4
C33 C34 C19 121.2(2)
C33 C34 H34 119.4

loop_
_geom_bond_atom_site_label_1
_geom_bond_atom_site_label_2
_geom_bond_distance
O1 C1 1.420(3)
O1 H1 0.79(3)
C1 H1A 0.9700
C1 H1B 0.9700
C1 C2 1.491(3)
C2 C3 1.407(3)
C2 C17 1.395(3)
C3 C4 1.433(3)
C3 C14 1.423(3)
C4 H4 0.9300
C4 C5 1.339(3)
C5 H5 0.9300
C5 C6 1.429(3)
C6 C7 1.391(3)
C6 C15 1.421(3)
C7 H7 0.9300
C7 C8 1.374(4)
C8 H8 0.9300
C8 C9 1.379(4)
C9 H9 0.9300
C9 C10 1.397(4)
C10 C11 1.441(3)
C10 C15 1.423(3)
C11 H11 0.9300
C11 C12 1.332(3)
C12 H12 0.9300
C12 C13 1.430(3)
C13 C14 1.427(3)
C13 C16 1.379(3)
C14 C15 1.419(3)
C16 H16 0.9300
C16 C17 1.373(3)
C17 H17 0.9300
O2 H2 0.8200
O2 C18 1.409(3)
C18 H18A 0.9700
C18 H18B 0.9700
C18 C19 1.510(3)
C19 C20 1.399(3)
C19 C34 1.385(3)
C20 C21 1.440(3)
C20 C31 1.422(3)
C21 H21 0.9300
C21 C22 1.339(3)
C22 H22 0.9300
C22 C23 1.424(3)
C23 C24 1.394(4)
C23 C32 1.423(3)
C24 H24 0.9300
C24 C25 1.391(5)
C25 H25 0.9300
C25 C26 1.365(6)
C26 H26 0.9300
C26 C27 1.391(5)
C27 C28 1.438(4)
C27 C32 1.421(3)
C28 H28 0.9300
C28 C29 1.315(4)
C29 H29 0.9300
C29 C30 1.436(3)
C30 C31 1.419(3)
C30 C33 1.389(4)
C31 C32 1.411(3)
C33 H33 0.9300
C33 C34 1.378(3)
C34 H34 0.9300

loop_
_geom_hbond_atom_site_label_D
_geom_hbond_atom_site_label_H
_geom_hbond_atom_site_label_A
_geom_hbond_distance_DH
_geom_hbond_distance_HA
_geom_hbond_distance_DA
_geom_hbond_angle_DHA
_geom_hbond_site_symmetry_A
O2 H2 O1 0.82 1.92 2.701(2) 159.1 .
O1 H1 O2 0.79(3) 1.96(3) 2.730(3) 165(3) 2_656
